data_7002732
loop_
_publ_author_name
'Rodr\'iguez-Di\'eguez, Antonio'
'Mota, Antonio J.'
'Seco, Jos\'e M.'
'Palacios, Mar\'ia A.'
'Romerosa, Antonio'
'Colacio, Enrique'

_publ_section_title
;
 Influence of metal ions, coligands and reaction conditions on the
 structural versatility and properties of 5-pyrimidyl-tetrazolate
 containing complexes
;
_journal_issue 43
_journal_name_full 'Dalton Transactions'
_journal_page_first 9578
_journal_page_last 9586
_journal_paper_doi 10.1039/b910811d
_journal_year 2009
_chemical_formula_sum 'C9 H23 Cl N10 Ni O2'
_chemical_formula_weight 397.53
_chemical_name_systematic
;
?
;
_space_group_IT_number 2
_symmetry_cell_setting triclinic
_symmetry_space_group_name_Hall '-P 1'
_symmetry_space_group_name_H-M 'P -1'
_atom_sites_solution_hydrogens geom
_atom_sites_solution_primary direct
_atom_sites_solution_secondary difmap
_audit_creation_method SHELXL-97
_cell_angle_alpha 94.7760(10)
_cell_angle_beta 108.3050(10)
_cell_angle_gamma 105.4280(10)
_cell_formula_units_Z 2
_cell_length_a 8.5313(6)
_cell_length_b 8.8434(6)
_cell_length_c 12.5234(8)
_cell_measurement_reflns_used 6120
_cell_measurement_temperature 150(2)
_cell_measurement_theta_max 28240
_cell_measurement_theta_min 2430
_cell_volume 850.22(10)
_computing_cell_refinement 'Bruker smart'
_computing_data_collection 'Bruker smart'
_computing_data_reduction 'Bruker smart'
_computing_molecular_graphics 'Bruker SHELXTL'
_computing_publication_material 'SHELXL-97 (Sheldrick, 1997)'
_computing_structure_refinement 'SHELXL-97 (Sheldrick, 1997)'
_computing_structure_solution 'SHELXL-97 (Sheldrick, 1990)'
_diffrn_ambient_temperature 150(2)
_diffrn_measured_fraction_theta_full 0.995
_diffrn_measured_fraction_theta_max 0.995
_diffrn_measurement_device_type 'Bruker Axs APEX automatic diffractometer'
_diffrn_measurement_method 'phi and omega scans'
_diffrn_radiation_monochromator graphite
_diffrn_radiation_source 'fine-focus sealed tube'
_diffrn_radiation_type MoK\a
_diffrn_radiation_wavelength 0.71073
_diffrn_reflns_av_R_equivalents 0.0181
_diffrn_reflns_av_sigmaI/netI 0.0196
_diffrn_reflns_limit_h_max 10
_diffrn_reflns_limit_h_min -10
_diffrn_reflns_limit_k_max 10
_diffrn_reflns_limit_k_min -10
_diffrn_reflns_limit_l_max 14
_diffrn_reflns_limit_l_min -14
_diffrn_reflns_number 8383
_diffrn_reflns_theta_full 25.00
_diffrn_reflns_theta_max 25.00
_diffrn_reflns_theta_min 1.74
_exptl_absorpt_coefficient_mu 1.324
_exptl_absorpt_correction_T_max 1
_exptl_absorpt_correction_T_min 0.832676
_exptl_absorpt_correction_type empirical
_exptl_absorpt_process_details Empirical
_exptl_crystal_colour PINK
_exptl_crystal_density_diffrn 1.553
_exptl_crystal_density_method 'not measured'
_exptl_crystal_description prismatic
_exptl_crystal_F_000 416
_exptl_crystal_size_max 0.22
_exptl_crystal_size_mid 0.20
_exptl_crystal_size_min 0.12
_refine_diff_density_max 0.196
_refine_diff_density_min -0.260
_refine_diff_density_rms 0.045
_refine_ls_extinction_method none
_refine_ls_goodness_of_fit_ref 1.054
_refine_ls_hydrogen_treatment mixed
_refine_ls_matrix_type full
_refine_ls_number_parameters 256
_refine_ls_number_reflns 2980
_refine_ls_number_restraints 1
_refine_ls_restrained_S_all 1.055
_refine_ls_R_factor_all 0.0230
_refine_ls_R_factor_gt 0.0217
_refine_ls_shift/su_max 0.004
_refine_ls_shift/su_mean 0.000
_refine_ls_structure_factor_coef Fsqd
_refine_ls_weighting_details 'calc w=1/[\s^2^(Fo^2^)+(0.0319P)^2^+0.1899P] where P=(Fo^2^+2Fc^2^)/3'
_refine_ls_weighting_scheme calc
_refine_ls_wR_factor_gt 0.0569
_refine_ls_wR_factor_ref 0.0578
_reflns_number_gt 2820
_reflns_number_total 2980
_reflns_threshold_expression >2sigma(I)
_cod_data_source_file b910811d.txt
_cod_data_source_block compound3
_cod_depositor_comments
;
The following automatic conversions were performed:
'_exptl_absorpt_correction_type' value 'Empirical' changed to 'empirical'
according to '/home/saulius/struct/CIF-dictionaries/cif_core.dic'
dictionary named 'cif_core.dic' version 2.4.1 from 2010-06-29.

Automatic conversion script
Id: cif_fix_enum 1527 2010-12-29 10:47:43Z saulius 
;
_cod_original_sg_symbol_H-M P-1
_cod_database_code 7002732

loop_
_symmetry_equiv_pos_as_xyz
'x, y, z'
'-x, -y, -z'

loop_
_atom_site_label
_atom_site_type_symbol
_atom_site_fract_x
_atom_site_fract_y
_atom_site_fract_z
_atom_site_U_iso_or_equiv
_atom_site_adp_type
_atom_site_occupancy
_atom_site_symmetry_multiplicity
_atom_site_calc_flag
_atom_site_refinement_flags
_atom_site_disorder_assembly
_atom_site_disorder_group
N1 N 0.26944(16) 0.02777(15) 0.10476(11) 0.0334(3) Uani 1 1 d . . .
N2 N 0.13764(18) -0.10824(17) 0.07416(12) 0.0397(3) Uani 1 1 d . . .
C5 C 0.3021(2) 0.05293(19) 0.00948(13) 0.0336(3) Uani 1 1 d . . .
C6 C 0.4421(2) 0.19411(19) 0.01350(13) 0.0336(3) Uani 1 1 d . . .
N11 N 0.4784(2) 0.21653(18) -0.08094(12) 0.0432(4) Uani 1 1 d . . .
N4 N 0.19791(19) -0.06168(17) -0.07967(12) 0.0423(3) Uani 1 1 d . . .
N3 N 0.09542(19) -0.16112(18) -0.03619(13) 0.0450(4) Uani 1 1 d . . .
C8 C 0.6570(2) 0.4160(2) 0.12496(15) 0.0407(4) Uani 1 1 d . . .
H6A H 0.7174 0.4848 0.1950 0.049 Uiso 1 1 calc R . .
C9 C 0.7060(3) 0.4482(2) 0.03268(16) 0.0466(4) Uani 1 1 d . . .
H5A H 0.7989 0.5365 0.0391 0.056 Uiso 1 1 calc R . .
C10 C 0.6125(3) 0.3449(2) -0.06912(16) 0.0476(4) Uani 1 1 d . . .
H4A H 0.6434 0.3647 -0.1327 0.057 Uiso 1 1 calc R . .
C2B C 0.7476(2) 0.1448(2) 0.40380(15) 0.0424(4) Uani 1 1 d . . .
H1B2 H 0.8515 0.1132 0.4160 0.051 Uiso 1 1 calc R . .
H2B2 H 0.6962 0.1070 0.4594 0.051 Uiso 1 1 calc R . .
C3C C 0.1520(2) 0.1162(2) 0.33691(17) 0.0478(4) Uani 1 1 d . . .
H1C3 H 0.1094 0.0941 0.3990 0.057 Uiso 1 1 calc R . .
H2C3 H 0.0667 0.0482 0.2667 0.057 Uiso 1 1 calc R . .
C3B C 0.7937(2) 0.3242(2) 0.41894(16) 0.0452(4) Uani 1 1 d . . .
H2B3 H 0.8663 0.3718 0.4976 0.054 Uiso 1 1 calc R . .
H1B3 H 0.8580 0.3631 0.3700 0.054 Uiso 1 1 calc R . .
C2C C 0.1794(3) 0.2890(2) 0.32635(17) 0.0504(5) Uani 1 1 d . . .
H2C2 H 0.0690 0.3106 0.3049 0.061 Uiso 1 1 calc R . .
H1C2 H 0.2546 0.3567 0.3993 0.061 Uiso 1 1 calc R . .
N4C N 0.31819(19) 0.08332(19) 0.35936(13) 0.0364(3) Uani 1 1 d . . .
O1W O 0.0447(3) -0.2898(2) 0.24009(18) 0.0739(5) Uani 1 1 d D . .
O2W O 0.8325(3) 0.7182(2) 0.37523(18) 0.0769(5) Uani 1 1 d . . .
H21W H 0.877(4) 0.738(3) 0.329(2) 0.080(10) Uiso 1 1 d . . .
H11W H 0.066(4) -0.241(4) 0.179(2) 0.125(12) Uiso 1 1 d D . .
H12W H 0.129(4) -0.303(4) 0.274(3) 0.098(12) Uiso 1 1 d . . .
H22W H 0.752(4) 0.759(4) 0.353(3) 0.113(13) Uiso 1 1 d . . .
H1B1 H 0.578(2) -0.020(2) 0.2847(16) 0.036(5) Uiso 1 1 d . . .
H2B4 H 0.657(2) 0.471(2) 0.3788(16) 0.042(5) Uiso 1 1 d . . .
H1B4 H 0.603(2) 0.369(2) 0.4490(18) 0.043(5) Uiso 1 1 d . . .
H2B1 H 0.676(3) 0.078(2) 0.2433(18) 0.045(6) Uiso 1 1 d . . .
H1C4 H 0.380(2) 0.118(2) 0.4272(18) 0.037(5) Uiso 1 1 d . . .
H1C1 H 0.308(3) 0.424(2) 0.2488(16) 0.041(5) Uiso 1 1 d . . .
H2C1 H 0.180(3) 0.297(2) 0.1727(18) 0.048(6) Uiso 1 1 d . . .
H2C4 H 0.303(3) -0.020(3) 0.3477(18) 0.053(6) Uiso 1 1 d . . .
Ni1 Ni 0.43774(2) 0.19629(2) 0.251702(15) 0.02863(8) Uani 1 1 d . . .
Cl2 Cl 0.55703(6) 0.28117(5) -0.36836(4) 0.04517(12) Uani 1 1 d . . .
N4B N 0.63381(18) 0.36971(17) 0.38915(12) 0.0352(3) Uani 1 1 d . . .
N1C N 0.2588(2) 0.32426(19) 0.23884(13) 0.0364(3) Uani 1 1 d . . .
N7 N 0.52471(17) 0.28857(16) 0.11695(11) 0.0334(3) Uani 1 1 d . . .
N1B N 0.6235(2) 0.0740(2) 0.28706(13) 0.0379(3) Uani 1 1 d . . .

loop_
_atom_site_aniso_label
_atom_site_aniso_U_11
_atom_site_aniso_U_22
_atom_site_aniso_U_33
_atom_site_aniso_U_23
_atom_site_aniso_U_13
_atom_site_aniso_U_12
N1 0.0327(7) 0.0337(7) 0.0281(7) -0.0024(5) 0.0071(6) 0.0078(6)
N2 0.0346(7) 0.0364(8) 0.0395(8) -0.0021(6) 0.0072(6) 0.0069(6)
C5 0.0363(8) 0.0367(8) 0.0251(8) -0.0014(6) 0.0057(6) 0.0151(7)
C6 0.0396(9) 0.0377(9) 0.0250(8) 0.0020(6) 0.0097(7) 0.0173(7)
N11 0.0571(9) 0.0475(9) 0.0274(7) 0.0042(6) 0.0168(7) 0.0185(7)
N4 0.0440(8) 0.0437(8) 0.0290(7) -0.0049(6) 0.0037(6) 0.0115(7)
N3 0.0399(8) 0.0421(8) 0.0386(8) -0.0078(7) 0.0016(7) 0.0086(7)
C8 0.0442(10) 0.0403(9) 0.0321(9) 0.0015(7) 0.0118(7) 0.0080(8)
C9 0.0499(11) 0.0477(11) 0.0424(10) 0.0105(8) 0.0204(8) 0.0097(8)
C10 0.0617(12) 0.0524(11) 0.0377(10) 0.0129(8) 0.0271(9) 0.0192(9)
C2B 0.0358(9) 0.0538(11) 0.0350(9) 0.0068(8) 0.0086(7) 0.0149(8)
C3C 0.0398(10) 0.0581(12) 0.0470(11) 0.0099(9) 0.0222(8) 0.0087(8)
C3B 0.0323(9) 0.0515(11) 0.0389(10) -0.0002(8) 0.0070(7) 0.0014(8)
C2C 0.0504(11) 0.0597(12) 0.0510(11) 0.0031(9) 0.0273(9) 0.0234(9)
N4C 0.0386(8) 0.0366(8) 0.0278(8) 0.0014(6) 0.0102(6) 0.0044(6)
O1W 0.0616(11) 0.0795(12) 0.0772(13) 0.0197(10) 0.0283(10) 0.0098(9)
O2W 0.0709(12) 0.0802(12) 0.0855(14) 0.0215(10) 0.0319(11) 0.0257(10)
Ni1 0.03031(12) 0.02962(12) 0.02227(12) -0.00070(8) 0.00833(8) 0.00601(8)
Cl2 0.0555(3) 0.0434(2) 0.0311(2) 0.00162(17) 0.01555(19) 0.0074(2)
N4B 0.0390(8) 0.0331(8) 0.0274(7) -0.0013(6) 0.0119(6) 0.0033(6)
N1C 0.0383(8) 0.0331(8) 0.0340(8) 0.0000(6) 0.0098(7) 0.0099(6)
N7 0.0378(7) 0.0366(7) 0.0248(7) 0.0016(5) 0.0105(6) 0.0117(6)
N1B 0.0417(8) 0.0387(9) 0.0334(8) 0.0019(6) 0.0134(7) 0.0134(7)

loop_
_atom_type_symbol
_atom_type_description
_atom_type_scat_dispersion_real
_atom_type_scat_dispersion_imag
_atom_type_scat_source
C C 0.0033 0.0016 'International Tables Vol C Tables 4.2.6.8 and 6.1.1.4'
H H 0.0000 0.0000 'International Tables Vol C Tables 4.2.6.8 and 6.1.1.4'
N N 0.0061 0.0033 'International Tables Vol C Tables 4.2.6.8 and 6.1.1.4'
O O 0.0106 0.0060 'International Tables Vol C Tables 4.2.6.8 and 6.1.1.4'
Cl Cl 0.1484 0.1585 'International Tables Vol C Tables 4.2.6.8 and 6.1.1.4'
Ni Ni 0.3393 1.1124 'International Tables Vol C Tables 4.2.6.8 and 6.1.1.4'

loop_
_geom_angle_atom_site_label_1
_geom_angle_atom_site_label_2
_geom_angle_atom_site_label_3
_geom_angle
_geom_angle_site_symmetry_1
_geom_angle_site_symmetry_3
_geom_angle_publ_flag
C5 N1 N2 105.25(12) . . ?
C5 N1 Ni1 114.70(10) . . ?
N2 N1 Ni1 139.95(11) . . ?
N3 N2 N1 108.35(14) . . ?
N1 C5 N4 112.26(15) . . ?
N1 C5 C6 119.28(13) . . ?
N4 C5 C6 128.46(15) . . ?
N11 C6 N7 126.26(16) . . ?
N11 C6 C5 119.26(14) . . ?
N7 C6 C5 114.46(14) . . ?
C6 N11 C10 115.61(15) . . ?
C5 N4 N3 103.81(14) . . ?
N2 N3 N4 110.34(13) . . ?
N7 C8 C9 121.83(16) . . ?
C10 C9 C8 117.26(17) . . ?
N11 C10 C9 122.76(17) . . ?
N1B C2B C3B 109.09(14) . . ?
N4C C3C C2C 108.70(15) . . ?
N4B C3B C2B 109.35(14) . . ?
N1C C2C C3C 109.36(14) . . ?
C3C N4C Ni1 107.63(11) . . ?
N4C Ni1 N1 93.66(6) . . ?
N4C Ni1 N1B 92.37(7) . . ?
N1 Ni1 N1B 93.36(5) . . ?
N4C Ni1 N1C 82.65(6) . . ?
N1 Ni1 N1C 92.24(6) . . ?
N1B Ni1 N1C 172.74(6) . . ?
N4C Ni1 N4B 93.13(6) . . ?
N1 Ni1 N4B 172.09(5) . . ?
N1B Ni1 N4B 82.29(6) . . ?
N1C Ni1 N4B 92.66(6) . . ?
N4C Ni1 N7 170.62(5) . . ?
N1 Ni1 N7 77.22(5) . . ?
N1B Ni1 N7 90.37(6) . . ?
N1C Ni1 N7 95.38(5) . . ?
N4B Ni1 N7 96.13(6) . . ?
C3B N4B Ni1 108.83(10) . . ?
C2C N1C Ni1 108.16(11) . . ?
C8 N7 C6 116.26(14) . . ?
C8 N7 Ni1 129.29(11) . . ?
C6 N7 Ni1 114.13(11) . . ?
C2B N1B Ni1 107.30(11) . . ?

loop_
_geom_bond_atom_site_label_1
_geom_bond_atom_site_label_2
_geom_bond_distance
_geom_bond_site_symmetry_2
_geom_bond_publ_flag
N1 C5 1.331(2) . ?
N1 N2 1.3383(19) . ?
N1 Ni1 2.1010(12) . ?
N2 N3 1.322(2) . ?
C5 N4 1.331(2) . ?
C5 C6 1.465(2) . ?
C6 N11 1.331(2) . ?
C6 N7 1.344(2) . ?
N11 C10 1.339(2) . ?
N4 N3 1.343(2) . ?
C8 N7 1.337(2) . ?
C8 C9 1.374(3) . ?
C9 C10 1.370(3) . ?
C2B N1B 1.474(2) . ?
C2B C3B 1.510(3) . ?
C3C N4C 1.468(2) . ?
C3C C2C 1.507(3) . ?
C3B N4B 1.469(2) . ?
C2C N1C 1.473(2) . ?
N4C Ni1 2.0981(14) . ?
Ni1 N1B 2.1043(15) . ?
Ni1 N1C 2.1051(14) . ?
Ni1 N4B 2.1213(14) . ?
Ni1 N7 2.1812(13) . ?
